data_4030053
loop_
_publ_author_name
'Edwankar, Rahul V.'
'Edwankar, Chitra R.'
'Deschamps, Jeffrey R.'
'Cook, James M.'

_publ_section_title
;
 General Strategy for Synthesis of C-19 Methyl-Substituted
 Sarpagine/Macroline/Ajmaline Indole Alkaloids Including Total Synthesis
 of 19(S),20(R)-Dihydroperaksine, 19(S),20(R)-Dihydroperaksine-17-al, and
 Peraksine.
;
_journal_issue 21
_journal_name_full 'The Journal of organic chemistry'
_journal_page_first 10030
_journal_paper_doi 10.1021/jo5016163
_journal_volume 79
_journal_year 2014
_chemical_absolute_configuration syn
_chemical_formula_moiety 'C19 H20 N2 O'
_chemical_formula_sum 'C19 H20 N2 O'
_chemical_formula_weight 292.37
_chemical_name_systematic
; 
 ? 
;
_space_group_IT_number 4
_symmetry_cell_setting monoclinic
_symmetry_space_group_name_Hall 'P 2yb'
_symmetry_space_group_name_H-M 'P 1 21 1'
_atom_sites_solution_hydrogens geom
_atom_sites_solution_primary direct
_atom_sites_solution_secondary difmap
_audit_creation_method SHELXL-97
_cell_angle_alpha 90.00
_cell_angle_beta 93.321(15)
_cell_angle_gamma 90.00
_cell_formula_units_Z 2
_cell_length_a 8.665(3)
_cell_length_b 8.399(2)
_cell_length_c 10.277(3)
_cell_measurement_reflns_used 277
_cell_measurement_temperature 103(1)
_cell_measurement_theta_max 27.38
_cell_measurement_theta_min 3.13
_cell_volume 746.7(4)
_computing_cell_refinement 'Bruker SMART v5.631 (Bruker, 2001)'
_computing_data_collection 'Bruker SMART v5.631 (Bruker, 2001)'
_computing_data_reduction
;
Bruker SAINT v6.45A (Bruker, 2002), Bruker XPREP v6.14 (Bruker, 2001)
;
_computing_molecular_graphics 'Bruker SHELXTL v6.14 (Bruker, 2000b)'
_computing_publication_material 'Bruker SHELXTL v6.14 (Bruker, 2000b)'
_computing_structure_refinement 'Bruker SHELXTL v6.14 (Bruker, 2000b)'
_computing_structure_solution 'Bruker SHELXTL v6.14 (Bruker, 2000b)'
_diffrn_ambient_temperature 103(1)
_diffrn_measured_fraction_theta_full 0.997
_diffrn_measured_fraction_theta_max 0.997
_diffrn_measurement_device_type 'Bruker SMART APEX II CCD'
_diffrn_measurement_method '\w scans'
_diffrn_radiation_monochromator graphite
_diffrn_radiation_source 'fine-focus sealed tube'
_diffrn_radiation_type MoK\a
_diffrn_radiation_wavelength 0.71073
_diffrn_reflns_av_R_equivalents 0.0327
_diffrn_reflns_av_sigmaI/netI 0.0456
_diffrn_reflns_limit_h_max 11
_diffrn_reflns_limit_h_min -11
_diffrn_reflns_limit_k_max 9
_diffrn_reflns_limit_k_min -11
_diffrn_reflns_limit_l_max 13
_diffrn_reflns_limit_l_min -13
_diffrn_reflns_number 7498
_diffrn_reflns_theta_full 27.84
_diffrn_reflns_theta_max 27.84
_diffrn_reflns_theta_min 1.98
_exptl_absorpt_coefficient_mu 0.081
_exptl_absorpt_correction_T_max 0.9950
_exptl_absorpt_correction_T_min 0.9541
_exptl_absorpt_correction_type multi-scan
_exptl_absorpt_process_details 'SADABS v2.10 (Bruker, 2000c)'
_exptl_crystal_colour colorless
_exptl_crystal_density_diffrn 1.300
_exptl_crystal_density_method 'not measured'
_exptl_crystal_description irregular_plate
_exptl_crystal_F_000 312
_exptl_crystal_size_max 0.585
_exptl_crystal_size_mid 0.208
_exptl_crystal_size_min 0.062
_refine_diff_density_max 0.274
_refine_diff_density_min -0.209
_refine_diff_density_rms 0.048
_refine_ls_abs_structure_details 'Flack H D (1983), Acta Cryst. A39, 876-881'
_refine_ls_abs_structure_Flack 0.6(15)
_refine_ls_extinction_method none
_refine_ls_goodness_of_fit_ref 1.039
_refine_ls_hydrogen_treatment constr
_refine_ls_matrix_type full
_refine_ls_number_parameters 201
_refine_ls_number_reflns 3251
_refine_ls_number_restraints 1
_refine_ls_restrained_S_all 1.039
_refine_ls_R_factor_all 0.0465
_refine_ls_R_factor_gt 0.0396
_refine_ls_shift/su_max 0.000
_refine_ls_shift/su_mean 0.000
_refine_ls_structure_factor_coef Fsqd
_refine_ls_weighting_details 'calc w=1/[\s^2^(Fo^2^)+(0.0497P)^2^+0.1010P] where P=(Fo^2^+2Fc^2^)/3'
_refine_ls_weighting_scheme calc
_refine_ls_wR_factor_gt 0.0921
_refine_ls_wR_factor_ref 0.0966
_reflns_number_gt 2925
_reflns_number_total 3251
_reflns_threshold_expression I>2\s(I)
_cod_data_source_file jo5016163_si_002.cif
_cod_data_source_block cook58
_cod_depositor_comments
;
The following automatic conversions were performed:

'_symmetry_cell_setting' value 'Monoclinic' changed to 'monoclinic'
according to
/home/saulius/struct/COD-crude-data--automatic-downloads/rss-feeds/ACS/lib/dictionaries/cif_core.dic
dictionary named 'cif_core.dic' version 2.4.2 from 2011-04-26.

Automatic conversion script
Id: cif_fix_values 2827 2014-09-09 07:05:25Z andrius 

 Adding full bibliography for 4030052--4030055.cif.
;
_cod_original_sg_symbol_H-M 'P 21'
_cod_database_code 4030053

loop_
_symmetry_equiv_pos_as_xyz
'x, y, z'
'-x, y+1/2, -z'

loop_
_atom_site_label
_atom_site_type_symbol
_atom_site_fract_x
_atom_site_fract_y
_atom_site_fract_z
_atom_site_U_iso_or_equiv
_atom_site_adp_type
_atom_site_occupancy
_atom_site_symmetry_multiplicity
_atom_site_calc_flag
_atom_site_refinement_flags
N1 N 0.50520(15) 0.37720(17) 0.26855(13) 0.0158(3) Uani 1 1 d .
C2 C 0.60107(19) 0.5115(2) 0.22562(16) 0.0158(3) Uani 1 1 d .
H2A H 0.5331 0.6052 0.2039 0.019 Uiso 1 1 calc R
C3 C 0.67433(19) 0.4555(2) 0.10437(16) 0.0167(3) Uani 1 1 d .
N4 N 0.75066(16) 0.55486(19) 0.02124(13) 0.0169(3) Uani 1 1 d .
C4 C 0.7530(2) 0.7280(2) 0.02000(17) 0.0199(4) Uani 1 1 d .
H4A H 0.6999 0.7686 0.0949 0.030 Uiso 1 1 calc R
H4B H 0.7002 0.7668 -0.0608 0.030 Uiso 1 1 calc R
H4C H 0.8603 0.7654 0.0251 0.030 Uiso 1 1 calc R
C5 C 0.81339(19) 0.4596(2) -0.07197(16) 0.0170(4) Uani 1 1 d .
C6 C 0.9038(2) 0.5016(2) -0.17534(16) 0.0198(4) Uani 1 1 d .
H6A H 0.9334 0.6089 -0.1889 0.024 Uiso 1 1 calc R
C7 C 0.94830(19) 0.3809(2) -0.25703(16) 0.0215(4) Uani 1 1 d .
H7A H 1.0097 0.4063 -0.3278 0.026 Uiso 1 1 calc R
C8 C 0.9047(2) 0.2214(2) -0.23759(17) 0.0206(4) Uani 1 1 d .
H8A H 0.9332 0.1420 -0.2975 0.025 Uiso 1 1 calc R
C9 C 0.8206(2) 0.1788(2) -0.13203(16) 0.0196(4) Uani 1 1 d .
H9A H 0.7949 0.0706 -0.1175 0.024 Uiso 1 1 calc R
C10 C 0.77411(19) 0.2987(2) -0.04692(16) 0.0168(4) Uani 1 1 d .
C11 C 0.68775(19) 0.3001(2) 0.06862(15) 0.0168(4) Uani 1 1 d .
C12 C 0.6323(2) 0.1645(2) 0.14966(16) 0.0178(4) Uani 1 1 d .
H12A H 0.7123 0.0804 0.1582 0.021 Uiso 1 1 calc R
H12B H 0.5370 0.1177 0.1078 0.021 Uiso 1 1 calc R
C13 C 0.59934(19) 0.2318(2) 0.28558(16) 0.0169(3) Uani 1 1 d .
H13A H 0.5373 0.1510 0.3314 0.020 Uiso 1 1 calc R
O14 O 0.81837(14) 0.14098(18) 0.41825(12) 0.0264(3) Uani 1 1 d .
C14 C 0.7543(2) 0.2550(2) 0.36552(16) 0.0189(4) Uani 1 1 d .
C15 C 0.8321(2) 0.4167(2) 0.36493(17) 0.0210(4) Uani 1 1 d .
H15A H 0.9136 0.4137 0.3013 0.025 Uiso 1 1 calc R
H15B H 0.8838 0.4351 0.4521 0.025 Uiso 1 1 calc R
C16 C 0.72586(19) 0.5593(2) 0.33158(15) 0.0177(3) Uani 1 1 d .
H16A H 0.7877 0.6489 0.2999 0.021 Uiso 1 1 calc R
H16B H 0.6759 0.5948 0.4108 0.021 Uiso 1 1 calc R
C17 C 0.41389(19) 0.4166(2) 0.38195(16) 0.0172(4) Uani 1 1 d .
H17A H 0.3871 0.5323 0.3762 0.021 Uiso 1 1 calc R
C17A C 0.26157(19) 0.3222(2) 0.37331(16) 0.0196(4) Uani 1 1 d .
H17B H 0.2021 0.3500 0.2925 0.029 Uiso 1 1 calc R
H17C H 0.2012 0.3486 0.4481 0.029 Uiso 1 1 calc R
H17D H 0.2843 0.2079 0.3738 0.029 Uiso 1 1 calc R
C18 C 0.4975(2) 0.3892(2) 0.51059(17) 0.0169(3) Uani 1 1 d .
C19 C 0.5657(2) 0.3663(2) 0.61230(17) 0.0203(4) Uani 1 1 d .
H19 H 0.6203 0.3480 0.6937 0.024 Uiso 1 1 calc R

loop_
_atom_site_aniso_label
_atom_site_aniso_U_11
_atom_site_aniso_U_22
_atom_site_aniso_U_33
_atom_site_aniso_U_23
_atom_site_aniso_U_13
_atom_site_aniso_U_12
N1 0.0154(7) 0.0112(8) 0.0210(7) -0.0006(6) 0.0033(5) -0.0005(6)
C2 0.0151(8) 0.0095(8) 0.0227(8) 0.0020(6) 0.0016(6) 0.0003(6)
C3 0.0161(8) 0.0141(9) 0.0197(8) 0.0024(6) 0.0008(6) -0.0004(7)
N4 0.0196(7) 0.0128(8) 0.0186(7) 0.0008(6) 0.0030(5) -0.0008(6)
C4 0.0244(9) 0.0118(9) 0.0237(9) 0.0014(7) 0.0021(6) -0.0021(7)
C5 0.0149(8) 0.0167(9) 0.0190(8) -0.0002(7) -0.0014(6) 0.0022(7)
C6 0.0169(8) 0.0191(10) 0.0233(8) 0.0049(7) 0.0005(6) 0.0015(7)
C7 0.0160(8) 0.0287(11) 0.0199(8) 0.0032(7) 0.0009(6) 0.0009(8)
C8 0.0174(8) 0.0224(10) 0.0218(8) -0.0038(7) -0.0003(6) 0.0041(7)
C9 0.0194(8) 0.0167(10) 0.0225(8) -0.0016(6) -0.0009(6) 0.0013(7)
C10 0.0144(8) 0.0162(10) 0.0194(8) 0.0013(7) -0.0013(6) -0.0009(7)
C11 0.0153(8) 0.0154(9) 0.0197(8) 0.0004(7) 0.0006(6) -0.0002(7)
C12 0.0204(8) 0.0102(9) 0.0232(8) -0.0010(6) 0.0040(6) -0.0011(7)
C13 0.0174(8) 0.0119(9) 0.0218(8) 0.0030(6) 0.0046(6) 0.0010(7)
O14 0.0250(7) 0.0222(7) 0.0320(7) 0.0039(6) 0.0011(5) 0.0084(6)
C14 0.0188(8) 0.0187(10) 0.0198(8) 0.0003(7) 0.0061(6) 0.0032(7)
C15 0.0164(8) 0.0220(10) 0.0245(9) 0.0010(7) 0.0005(6) -0.0012(7)
C16 0.0180(8) 0.0157(9) 0.0198(8) -0.0012(7) 0.0034(6) -0.0034(7)
C17 0.0155(8) 0.0139(9) 0.0222(9) -0.0010(6) 0.0028(6) 0.0014(7)
C17A 0.0147(8) 0.0206(10) 0.0236(8) 0.0006(7) 0.0010(6) -0.0011(7)
C18 0.0153(7) 0.0107(8) 0.0251(8) -0.0029(6) 0.0060(6) -0.0020(6)
C19 0.0201(9) 0.0151(9) 0.0258(9) -0.0005(7) 0.0022(7) 0.0005(7)

loop_
_atom_type_symbol
_atom_type_description
_atom_type_scat_dispersion_real
_atom_type_scat_dispersion_imag
_atom_type_scat_source
C C 0.0033 0.0016 'International Tables Vol C Tables 4.2.6.8 and 6.1.1.4'
H H 0.0000 0.0000 'International Tables Vol C Tables 4.2.6.8 and 6.1.1.4'
N N 0.0061 0.0033 'International Tables Vol C Tables 4.2.6.8 and 6.1.1.4'
O O 0.0106 0.0060 'International Tables Vol C Tables 4.2.6.8 and 6.1.1.4'

loop_
_geom_angle_atom_site_label_1
_geom_angle_atom_site_label_2
_geom_angle_atom_site_label_3
_geom_angle
C13 N1 C2 110.48(13)
C13 N1 C17 114.09(13)
C2 N1 C17 113.44(13)
N1 C2 C3 106.20(14)
N1 C2 C16 111.69(13)
C3 C2 C16 110.70(14)
N1 C2 H2A 109.4
C3 C2 H2A 109.4
C16 C2 H2A 109.4
C11 C3 N4 111.00(15)
C11 C3 C2 124.66(15)
N4 C3 C2 124.05(15)
C5 N4 C3 107.37(15)
C5 N4 C4 124.49(15)
C3 N4 C4 127.83(15)
N4 C4 H4A 109.5
N4 C4 H4B 109.5
H4A C4 H4B 109.5
N4 C4 H4C 109.5
H4A C4 H4C 109.5
H4B C4 H4C 109.5
N4 C5 C6 129.68(18)
N4 C5 C10 108.48(15)
C6 C5 C10 121.83(16)
C7 C6 C5 117.57(18)
C7 C6 H6A 121.2
C5 C6 H6A 121.2
C6 C7 C8 121.56(16)
C6 C7 H7A 119.2
C8 C7 H7A 119.2
C9 C8 C7 120.85(17)
C9 C8 H8A 119.6
C7 C8 H8A 119.6
C8 C9 C10 118.89(17)
C8 C9 H9A 120.6
C10 C9 H9A 120.6
C9 C10 C5 119.18(15)
C9 C10 C11 134.37(16)
C5 C10 C11 106.45(15)
C3 C11 C10 106.67(15)
C3 C11 C12 122.69(15)
C10 C11 C12 130.37(16)
C11 C12 C13 107.74(14)
C11 C12 H12A 110.2
C13 C12 H12A 110.2
C11 C12 H12B 110.2
C13 C12 H12B 110.2
H12A C12 H12B 108.5
N1 C13 C14 114.61(14)
N1 C13 C12 108.95(13)
C14 C13 C12 109.00(13)
N1 C13 H13A 108.0
C14 C13 H13A 108.0
C12 C13 H13A 108.0
O14 C14 C15 120.99(16)
O14 C14 C13 119.78(17)
C15 C14 C13 118.92(15)
C14 C15 C16 115.97(14)
C14 C15 H15A 108.3
C16 C15 H15A 108.3
C14 C15 H15B 108.3
C16 C15 H15B 108.3
H15A C15 H15B 107.4
C15 C16 C2 109.95(15)
C15 C16 H16A 109.7
C2 C16 H16A 109.7
C15 C16 H16B 109.7
C2 C16 H16B 109.7
H16A C16 H16B 108.2
N1 C17 C18 114.17(14)
N1 C17 C17A 109.57(13)
C18 C17 C17A 110.09(14)
N1 C17 H17A 107.6
C18 C17 H17A 107.6
C17A C17 H17A 107.6
C17 C17A H17B 109.5
C17 C17A H17C 109.5
H17B C17A H17C 109.5
C17 C17A H17D 109.5
H17B C17A H17D 109.5
H17C C17A H17D 109.5
C19 C18 C17 179.08(19)
C18 C19 H19 180.0

loop_
_geom_bond_atom_site_label_1
_geom_bond_atom_site_label_2
_geom_bond_distance
N1 C13 1.474(2)
N1 C2 1.483(2)
N1 C17 1.483(2)
C2 C3 1.506(2)
C2 C16 1.543(2)
C2 H2A 1.0000
C3 C11 1.363(3)
C3 N4 1.389(2)
N4 C5 1.384(2)
N4 C4 1.455(2)
C4 H4A 0.9800
C4 H4B 0.9800
C4 H4C 0.9800
C5 C6 1.401(2)
C5 C10 1.420(3)
C6 C7 1.385(3)
C6 H6A 0.9500
C7 C8 1.409(3)
C7 H7A 0.9500
C8 C9 1.388(3)
C8 H8A 0.9500
C9 C10 1.408(2)
C9 H9A 0.9500
C10 C11 1.440(2)
C11 C12 1.506(2)
C12 C13 1.549(2)
C12 H12A 0.9900
C12 H12B 0.9900
C13 C14 1.546(2)
C13 H13A 1.0000
O14 C14 1.218(2)
C14 C15 1.516(3)
C15 C16 1.537(3)
C15 H15A 0.9900
C15 H15B 0.9900
C16 H16A 0.9900
C16 H16B 0.9900
C17 C18 1.488(2)
C17 C17A 1.538(2)
C17 H17A 1.0000
C17A H17B 0.9800
C17A H17C 0.9800
C17A H17D 0.9800
C18 C19 1.187(3)
C19 H19 0.9500

loop_
_geom_torsion_atom_site_label_1
_geom_torsion_atom_site_label_2
_geom_torsion_atom_site_label_3
_geom_torsion_atom_site_label_4
_geom_torsion
C13 N1 C2 C3 55.07(17)
C17 N1 C2 C3 -175.37(13)
C13 N1 C2 C16 -65.71(17)
C17 N1 C2 C16 63.85(18)
N1 C2 C3 C11 -18.6(2)
C16 C2 C3 C11 102.9(2)
N1 C2 C3 N4 168.12(15)
C16 C2 C3 N4 -70.5(2)
C11 C3 N4 C5 0.8(2)
C2 C3 N4 C5 174.90(15)
C11 C3 N4 C4 174.56(16)
C2 C3 N4 C4 -11.3(3)
C3 N4 C5 C6 -178.33(17)
C4 N4 C5 C6 7.6(3)
C3 N4 C5 C10 0.54(19)
C4 N4 C5 C10 -173.49(15)
N4 C5 C6 C7 -178.32(16)
C10 C5 C6 C7 2.9(2)
C5 C6 C7 C8 0.0(2)
C6 C7 C8 C9 -2.7(3)
C7 C8 C9 C10 2.4(2)
C8 C9 C10 C5 0.5(2)
C8 C9 C10 C11 179.63(17)
N4 C5 C10 C9 177.78(14)
C6 C5 C10 C9 -3.2(2)
N4 C5 C10 C11 -1.57(18)
C6 C5 C10 C11 177.40(15)
N4 C3 C11 C10 -1.75(19)
C2 C3 C11 C10 -175.82(16)
N4 C3 C11 C12 172.83(15)
C2 C3 C11 C12 -1.2(3)
C9 C10 C11 C3 -177.20(18)
C5 C10 C11 C3 2.01(17)
C9 C10 C11 C12 8.8(3)
C5 C10 C11 C12 -172.00(16)
C3 C11 C12 C13 -13.3(2)
C10 C11 C12 C13 159.89(16)
C2 N1 C13 C14 48.16(18)
C17 N1 C13 C14 -81.05(17)
C2 N1 C13 C12 -74.25(16)
C17 N1 C13 C12 156.54(13)
C11 C12 C13 N1 48.30(17)
C11 C12 C13 C14 -77.43(17)
N1 C13 C14 O14 158.15(15)
C12 C13 C14 O14 -79.47(19)
N1 C13 C14 C15 -28.2(2)
C12 C13 C14 C15 94.18(18)
O14 C14 C15 C16 -163.18(16)
C13 C14 C15 C16 23.3(2)
C14 C15 C16 C2 -37.20(19)
N1 C2 C16 C15 59.29(17)
C3 C2 C16 C15 -58.84(18)
C13 N1 C17 C18 40.0(2)
C2 N1 C17 C18 -87.73(18)
C13 N1 C17 C17A -84.02(17)
C2 N1 C17 C17A 148.27(14)
N1 C17 C18 C19 -9(13)
C17A C17 C18 C19 115(13)
